data_7020096
loop_
_publ_author_name
'Day, Benjamin M.'
'Knowelden, William'
'Coles, Martyn P.'

_publ_section_title
;
 Synthetic and catalytic intermediates in a magnesium promoted Tishchenko
 reaction.
;
_journal_issue 36
_journal_name_full 'Dalton transactions (Cambridge, England : 2003)'
_journal_page_first 10930
_journal_page_last 10933
_journal_paper_doi 10.1039/c2dt31442h
_journal_volume 41
_journal_year 2012
_chemical_compound_source 'synthesis as described'
_chemical_formula_moiety 'C31 H48 Mg O3'
_chemical_formula_sum 'C31 H48 Mg O3'
_chemical_formula_weight 493
_chemical_name_systematic
;
?
;
_space_group_IT_number 2
_symmetry_cell_setting triclinic
_symmetry_Int_Tables_number 2
_symmetry_space_group_name_Hall '-P 1'
_symmetry_space_group_name_H-M 'P -1'
_atom_sites_solution_hydrogens geom
_atom_sites_solution_primary direct
_atom_sites_solution_secondary difmap
_audit_conform_dict_location ftp://ftp.iucr.org/pub/cif_core.dic
_audit_conform_dict_name cif_core.dic
_audit_conform_dict_version 2.3
_audit_creation_date 2007-11-07T11:22:35-00:00
_audit_creation_method 'WinGX routine CIF_UPDATE'
_cell_angle_alpha 105.571(2)
_cell_angle_beta 93.391(2)
_cell_angle_gamma 111.398(2)
_cell_formula_units_Z 2
_cell_length_a 9.6951(4)
_cell_length_b 12.6917(5)
_cell_length_c 13.2396(6)
_cell_measurement_reflns_used 28119
_cell_measurement_temperature 173(2)
_cell_measurement_theta_max 26.022
_cell_measurement_theta_min 3.395
_cell_measurement_wavelength 0.71073
_cell_volume 1438.55(11)
_computing_cell_refinement 'HKL Scalepack (Otwinowski & Minor 1997)'
_computing_data_collection 'Collect (Nonius BV, 1997-2000)'
_computing_data_reduction 'HKL Denzo and Scalepack (Otwinowski & Minor 1997)'
_computing_molecular_graphics 'Ortep-3 for Windows (Farrugia, 1997)'
_computing_publication_material 'WinGX publication routines (Farrugia, 1999)'
_computing_structure_refinement 'SHELXL-97 (Sheldrick, 1997)'
_computing_structure_solution 'SHELXS-86 (Sheldrick, 1986)'
_diffrn_ambient_temperature 173(2)
_diffrn_detector 'CCD plate'
_diffrn_detector_area_resol_mean 9
_diffrn_measured_fraction_theta_full 0.988
_diffrn_measured_fraction_theta_max 0.988
_diffrn_measurement_device '95mm CCD camera on \k-goniostat'
_diffrn_measurement_device_type KappaCCD
_diffrn_measurement_method 'CCD rotation images, thick slices'
_diffrn_orient_matrix_type 'by Nonius Collect from scalepack cell'
_diffrn_orient_matrix_UB_11 -0.97473E-1
_diffrn_orient_matrix_UB_12 0.77503E-2
_diffrn_orient_matrix_UB_13 -0.153795E-1
_diffrn_orient_matrix_UB_21 -0.50553E-1
_diffrn_orient_matrix_UB_22 -0.631014E-1
_diffrn_orient_matrix_UB_23 0.330416E-1
_diffrn_orient_matrix_UB_31 0.245835E-1
_diffrn_orient_matrix_UB_32 0.623864E-1
_diffrn_orient_matrix_UB_33 0.708112E-1
_diffrn_radiation_monochromator graphite
_diffrn_radiation_probe x-ray
_diffrn_radiation_type MoK\a
_diffrn_radiation_wavelength 0.7107
_diffrn_reflns_av_R_equivalents 0.0353
_diffrn_reflns_av_unetI/netI 0.03
_diffrn_reflns_limit_h_max 11
_diffrn_reflns_limit_h_min -11
_diffrn_reflns_limit_k_max 15
_diffrn_reflns_limit_k_min -15
_diffrn_reflns_limit_l_max 16
_diffrn_reflns_limit_l_min -16
_diffrn_reflns_number 21479
_diffrn_reflns_theta_full 26.08
_diffrn_reflns_theta_max 26.08
_diffrn_reflns_theta_min 3.44
_diffrn_source 'Enraf Nonius FR590'
_exptl_absorpt_coefficient_mu 0.09
_exptl_absorpt_correction_type none
_exptl_crystal_colour Colourless
_exptl_crystal_density_diffrn 1.138
_exptl_crystal_density_method 'not measured'
_exptl_crystal_description prism
_exptl_crystal_F_000 540
_exptl_crystal_size_max 0.2
_exptl_crystal_size_mid 0.2
_exptl_crystal_size_min 0.1
_refine_diff_density_max 0.472
_refine_diff_density_min -0.317
_refine_diff_density_rms 0.043
_refine_ls_extinction_method none
_refine_ls_goodness_of_fit_ref 1.035
_refine_ls_hydrogen_treatment constr
_refine_ls_matrix_type full
_refine_ls_number_parameters 325
_refine_ls_number_reflns 5625
_refine_ls_number_restraints 0
_refine_ls_restrained_S_all 1.035
_refine_ls_R_factor_all 0.0585
_refine_ls_R_factor_gt 0.0455
_refine_ls_shift/su_max 0.001
_refine_ls_shift/su_mean 0
_refine_ls_structure_factor_coef Fsqd
_refine_ls_weighting_details 'calc w=1/[\s^2^(Fo^2^)+(0.0544P)^2^+0.7276P] where P=(Fo^2^+2Fc^2^)/3'
_refine_ls_weighting_scheme calc
_refine_ls_wR_factor_gt 0.113
_refine_ls_wR_factor_ref 0.122
_reflns_number_gt 4653
_reflns_number_total 5625
_reflns_threshold_expression >2sigma(I)
_cod_data_source_file c2dt31442h.txt
_cod_data_source_block (1)-nov307
_cod_original_cell_volume 1438.55(10)
_cod_database_code 7020096

loop_
_symmetry_equiv_pos_as_xyz
'x, y, z'
'-x, -y, -z'

loop_
_atom_site_label
_atom_site_type_symbol
_atom_site_fract_x
_atom_site_fract_y
_atom_site_fract_z
_atom_site_U_iso_or_equiv
_atom_site_adp_type
_atom_site_occupancy
_atom_site_symmetry_multiplicity
_atom_site_calc_flag
_atom_site_refinement_flags
Mg1 Mg 0.71016(6) 0.18350(5) 0.33818(4) 0.02429(14) Uani 1 1 d .
O1 O 0.59281(12) 0.19215(10) 0.22585(9) 0.0264(3) Uani 1 1 d .
O2 O 0.93168(12) 0.26586(10) 0.32368(9) 0.0307(3) Uani 1 1 d .
O3 O 0.69211(14) 0.01104(10) 0.30363(10) 0.0347(3) Uani 1 1 d .
C1 C 0.70848(18) 0.24914(14) 0.50735(12) 0.0248(3) Uani 1 1 d .
C2 C 0.61379(18) 0.30637(14) 0.54768(13) 0.0267(3) Uani 1 1 d .
C3 C 0.62570(19) 0.35965(15) 0.65662(14) 0.0311(4) Uani 1 1 d .
H3 H 0.5603 0.398 0.6799 0.037 Uiso 1 1 calc R
C4 C 0.7303(2) 0.35820(15) 0.73193(13) 0.0327(4) Uani 1 1 d .
C5 C 0.8234(2) 0.30101(15) 0.69456(13) 0.0313(4) Uani 1 1 d .
H5 H 0.8955 0.2978 0.7442 0.038 Uiso 1 1 calc R
C6 C 0.81385(18) 0.24805(14) 0.58580(13) 0.0269(3) Uani 1 1 d .
C7 C 0.49190(19) 0.31021(16) 0.47332(14) 0.0323(4) Uani 1 1 d .
H7A H 0.3959 0.2452 0.4695 0.048 Uiso 1 1 calc R
H7B H 0.5185 0.3012 0.4021 0.048 Uiso 1 1 calc R
H7C H 0.4825 0.3867 0.5003 0.048 Uiso 1 1 calc R
C8 C 0.7402(3) 0.41470(19) 0.84968(15) 0.0466(5) Uani 1 1 d .
H8A H 0.6491 0.3694 0.8729 0.07 Uiso 1 1 calc R
H8B H 0.7494 0.497 0.8631 0.07 Uiso 1 1 calc R
H8C H 0.8285 0.4143 0.8894 0.07 Uiso 1 1 calc R
C9 C 0.9224(2) 0.18841(16) 0.55636(14) 0.0339(4) Uani 1 1 d .
H9A H 1.0247 0.2437 0.5922 0.051 Uiso 1 1 calc R
H9B H 0.9184 0.1662 0.4791 0.051 Uiso 1 1 calc R
H9C H 0.894 0.1168 0.5787 0.051 Uiso 1 1 calc R
C10 C 0.49211(17) 0.20829(14) 0.16645(12) 0.0232(3) Uani 1 1 d .
C11 C 0.34471(18) 0.11660(14) 0.12538(12) 0.0256(3) Uani 1 1 d .
C12 C 0.24208(19) 0.13743(16) 0.06342(13) 0.0323(4) Uani 1 1 d .
H12 H 0.1438 0.0771 0.0365 0.039 Uiso 1 1 calc R
C13 C 0.2788(2) 0.24310(17) 0.03992(14) 0.0363(4) Uani 1 1 d .
H13 H 0.2066 0.255 -0.0024 0.044 Uiso 1 1 calc R
C14 C 0.4215(2) 0.33107(16) 0.07859(13) 0.0323(4) Uani 1 1 d .
H14 H 0.4463 0.4033 0.0617 0.039 Uiso 1 1 calc R
C15 C 0.53048(18) 0.31751(14) 0.14161(12) 0.0257(3) Uani 1 1 d .
C16 C 0.29836(19) -0.00399(15) 0.14709(13) 0.0306(4) Uani 1 1 d .
C17 C 0.3068(2) 0.01280(16) 0.26696(14) 0.0360(4) Uani 1 1 d .
H17A H 0.4097 0.0646 0.3042 0.054 Uiso 1 1 calc R
H17B H 0.2782 -0.0648 0.2787 0.054 Uiso 1 1 calc R
H17C H 0.2377 0.0494 0.2944 0.054 Uiso 1 1 calc R
C18 C 0.3986(2) -0.06744(16) 0.09994(15) 0.0371(4) Uani 1 1 d .
H18A H 0.3792 -0.0886 0.0221 0.056 Uiso 1 1 calc R
H18B H 0.3761 -0.1399 0.1204 0.056 Uiso 1 1 calc R
H18C H 0.5046 -0.0143 0.1272 0.056 Uiso 1 1 calc R
C19 C 0.1349(2) -0.08897(17) 0.09468(17) 0.0431(5) Uani 1 1 d .
H19A H 0.0663 -0.0523 0.1227 0.065 Uiso 1 1 calc R
H19B H 0.1108 -0.1641 0.1106 0.065 Uiso 1 1 calc R
H19C H 0.1238 -0.1045 0.0174 0.065 Uiso 1 1 calc R
C20 C 0.68896(19) 0.41832(14) 0.18115(13) 0.0278(4) Uani 1 1 d .
C21 C 0.7048(2) 0.52609(16) 0.14344(16) 0.0394(4) Uani 1 1 d .
H21A H 0.6849 0.5009 0.0654 0.059 Uiso 1 1 calc R
H21B H 0.8071 0.5872 0.1698 0.059 Uiso 1 1 calc R
H21C H 0.6324 0.5588 0.1711 0.059 Uiso 1 1 calc R
C22 C 0.7238(2) 0.46625(15) 0.30363(13) 0.0334(4) Uani 1 1 d .
H22A H 0.6491 0.4971 0.3298 0.05 Uiso 1 1 calc R
H22B H 0.8244 0.5304 0.3269 0.05 Uiso 1 1 calc R
H22C H 0.72 0.4018 0.3322 0.05 Uiso 1 1 calc R
C23 C 0.8077(2) 0.37328(16) 0.13812(14) 0.0338(4) Uani 1 1 d .
H23A H 0.799 0.3027 0.1586 0.051 Uiso 1 1 calc R
H23B H 0.9083 0.4359 0.168 0.051 Uiso 1 1 calc R
H23C H 0.7914 0.3524 0.0603 0.051 Uiso 1 1 calc R
C24 C 1.0264(2) 0.2254(2) 0.25552(17) 0.0489(5) Uani 1 1 d .
H24A H 0.9947 0.2191 0.1809 0.059 Uiso 1 1 calc R
H24B H 1.019 0.1462 0.2578 0.059 Uiso 1 1 calc R
C25 C 1.1837(2) 0.31527(19) 0.29665(16) 0.0452(5) Uani 1 1 d .
H25A H 1.2121 0.3719 0.2551 0.054 Uiso 1 1 calc R
H25B H 1.2558 0.2762 0.2938 0.054 Uiso 1 1 calc R
C26 C 1.18027(19) 0.37820(16) 0.41114(14) 0.0346(4) Uani 1 1 d .
H26A H 1.1908 0.3326 0.4591 0.041 Uiso 1 1 calc R
H26B H 1.2603 0.4596 0.4375 0.041 Uiso 1 1 calc R
C27 C 1.02680(19) 0.38101(15) 0.40091(14) 0.0318(4) Uani 1 1 d .
H27A H 0.9916 0.3903 0.4702 0.038 Uiso 1 1 calc R
H27B H 1.0272 0.4472 0.3747 0.038 Uiso 1 1 calc R
C28 C 0.6381(2) -0.06236(17) 0.37187(17) 0.0389(4) Uani 1 1 d .
H28A H 0.5317 -0.1179 0.3448 0.047 Uiso 1 1 calc R
H28B H 0.647 -0.0124 0.4456 0.047 Uiso 1 1 calc R
C29 C 0.7402(2) -0.13044(18) 0.36776(18) 0.0440(5) Uani 1 1 d .
H29A H 0.8178 -0.0947 0.4329 0.053 Uiso 1 1 calc R
H29B H 0.681 -0.215 0.3606 0.053 Uiso 1 1 calc R
C30 C 0.8118(3) -0.1195(2) 0.2704(2) 0.0616(7) Uani 1 1 d .
H30A H 0.9211 -0.0701 0.2913 0.074 Uiso 1 1 calc R
H30B H 0.7966 -0.1989 0.2224 0.074 Uiso 1 1 calc R
C31 C 0.7351(3) -0.06206(19) 0.21777(17) 0.0479(5) Uani 1 1 d .
H31A H 0.8038 -0.0125 0.1806 0.058 Uiso 1 1 calc R
H31B H 0.6455 -0.1224 0.1655 0.058 Uiso 1 1 calc R

loop_
_atom_site_aniso_label
_atom_site_aniso_U_11
_atom_site_aniso_U_22
_atom_site_aniso_U_33
_atom_site_aniso_U_23
_atom_site_aniso_U_13
_atom_site_aniso_U_12
Mg1 0.0251(3) 0.0272(3) 0.0228(3) 0.0071(2) 0.0017(2) 0.0137(2)
O1 0.0252(6) 0.0274(6) 0.0266(6) 0.0094(5) -0.0013(5) 0.0107(5)
O2 0.0240(6) 0.0358(6) 0.0285(6) 0.0024(5) 0.0023(5) 0.0134(5)
O3 0.0467(7) 0.0302(6) 0.0334(7) 0.0102(5) 0.0079(6) 0.0218(6)
C1 0.0261(8) 0.0240(8) 0.0246(8) 0.0082(6) 0.0035(6) 0.0099(7)
C2 0.0251(8) 0.0259(8) 0.0296(9) 0.0109(7) 0.0053(7) 0.0091(7)
C3 0.0340(9) 0.0285(8) 0.0336(9) 0.0096(7) 0.0112(7) 0.0148(7)
C4 0.0412(10) 0.0287(9) 0.0259(9) 0.0079(7) 0.0080(7) 0.0112(8)
C5 0.0350(9) 0.0315(9) 0.0267(9) 0.0118(7) -0.0003(7) 0.0113(7)
C6 0.0287(8) 0.0269(8) 0.0271(8) 0.0108(7) 0.0048(7) 0.0116(7)
C7 0.0279(9) 0.0366(9) 0.0356(9) 0.0103(8) 0.0060(7) 0.0169(8)
C8 0.0661(14) 0.0467(11) 0.0277(10) 0.0087(9) 0.0104(9) 0.0249(11)
C9 0.0332(9) 0.0401(10) 0.0342(9) 0.0145(8) 0.0018(7) 0.0196(8)
C10 0.0256(8) 0.0270(8) 0.0185(7) 0.0053(6) 0.0035(6) 0.0135(7)
C11 0.0259(8) 0.0292(8) 0.0213(8) 0.0054(6) 0.0035(6) 0.0123(7)
C12 0.0263(8) 0.0382(9) 0.0280(9) 0.0050(7) -0.0011(7) 0.0127(7)
C13 0.0347(10) 0.0464(11) 0.0312(9) 0.0111(8) -0.0026(8) 0.0219(9)
C14 0.0400(10) 0.0337(9) 0.0294(9) 0.0118(7) 0.0043(7) 0.0205(8)
C15 0.0298(8) 0.0284(8) 0.0204(8) 0.0056(6) 0.0044(6) 0.0147(7)
C16 0.0270(9) 0.0286(8) 0.0297(9) 0.0066(7) 0.0007(7) 0.0063(7)
C17 0.0343(9) 0.0356(9) 0.0344(10) 0.0139(8) 0.0054(8) 0.0079(8)
C18 0.0400(10) 0.0264(9) 0.0394(10) 0.0049(8) 0.0043(8) 0.0115(8)
C19 0.0321(10) 0.0375(10) 0.0459(11) 0.0104(9) -0.0027(8) 0.0017(8)
C20 0.0323(9) 0.0247(8) 0.0249(8) 0.0079(7) 0.0029(7) 0.0098(7)
C21 0.0484(11) 0.0294(9) 0.0400(10) 0.0139(8) 0.0049(9) 0.0132(8)
C22 0.0375(10) 0.0277(9) 0.0283(9) 0.0043(7) 0.0006(7) 0.0093(8)
C23 0.0326(9) 0.0338(9) 0.0341(9) 0.0120(8) 0.0081(7) 0.0110(8)
C24 0.0324(10) 0.0600(13) 0.0431(12) -0.0054(10) 0.0082(9) 0.0208(10)
C25 0.0317(10) 0.0519(12) 0.0439(11) 0.0050(9) 0.0096(8) 0.0141(9)
C26 0.0271(9) 0.0339(9) 0.0358(10) 0.0072(8) 0.0026(7) 0.0073(7)
C27 0.0322(9) 0.0266(8) 0.0329(9) 0.0040(7) 0.0032(7) 0.0116(7)
C28 0.0364(10) 0.0358(10) 0.0517(12) 0.0214(9) 0.0127(9) 0.0161(8)
C29 0.0442(11) 0.0402(10) 0.0607(13) 0.0266(10) 0.0146(10) 0.0228(9)
C30 0.0777(17) 0.0665(15) 0.0763(17) 0.0393(13) 0.0356(14) 0.0528(14)
C31 0.0663(14) 0.0416(11) 0.0461(12) 0.0108(9) 0.0155(10) 0.0339(11)

loop_
_atom_type_symbol
_atom_type_description
_atom_type_scat_dispersion_real
_atom_type_scat_dispersion_imag
_atom_type_scat_source
C C 0.0033 0.0016 'International Tables Vol C Tables 4.2.6.8 and 6.1.1.4'
H H 0 0 'International Tables Vol C Tables 4.2.6.8 and 6.1.1.4'
Mg Mg 0.0486 0.0363 'International Tables Vol C Tables 4.2.6.8 and 6.1.1.4'
O O 0.0106 0.006 'International Tables Vol C Tables 4.2.6.8 and 6.1.1.4'

loop_
_geom_angle_atom_site_label_1
_geom_angle_atom_site_label_2
_geom_angle_atom_site_label_3
_geom_angle
O1 Mg1 O3 107.75(5)
O1 Mg1 O2 106.50(5)
O3 Mg1 O2 99.83(5)
O1 Mg1 C1 127.23(6)
O3 Mg1 C1 107.82(6)
O2 Mg1 C1 104.34(6)
C10 O1 Mg1 165.00(10)
C24 O2 C27 107.93(13)
C24 O2 Mg1 132.12(11)
C27 O2 Mg1 119.48(10)
C31 O3 C28 104.68(13)
C31 O3 Mg1 131.52(11)
C28 O3 Mg1 123.68(11)
C2 C1 C6 114.95(14)
C2 C1 Mg1 122.88(11)
C6 C1 Mg1 121.88(11)
C3 C2 C1 122.11(15)
C3 C2 C7 117.16(14)
C1 C2 C7 120.72(14)
C4 C3 C2 121.96(16)
C4 C3 H3 119
C2 C3 H3 119
C5 C4 C3 117.14(15)
C5 C4 C8 121.54(17)
C3 C4 C8 121.31(17)
C4 C5 C6 121.65(15)
C4 C5 H5 119.2
C6 C5 H5 119.2
C5 C6 C1 122.18(15)
C5 C6 C9 115.99(14)
C1 C6 C9 121.83(14)
C2 C7 H7A 109.5
C2 C7 H7B 109.5
H7A C7 H7B 109.5
C2 C7 H7C 109.5
H7A C7 H7C 109.5
H7B C7 H7C 109.5
C4 C8 H8A 109.5
C4 C8 H8B 109.5
H8A C8 H8B 109.5
C4 C8 H8C 109.5
H8A C8 H8C 109.5
H8B C8 H8C 109.5
C6 C9 H9A 109.5
C6 C9 H9B 109.5
H9A C9 H9B 109.5
C6 C9 H9C 109.5
H9A C9 H9C 109.5
H9B C9 H9C 109.5
O1 C10 C11 120.53(14)
O1 C10 C15 120.20(14)
C11 C10 C15 119.26(13)
C12 C11 C10 118.65(15)
C12 C11 C16 119.78(15)
C10 C11 C16 121.56(13)
C13 C12 C11 122.10(16)
C13 C12 H12 118.9
C11 C12 H12 118.9
C14 C13 C12 119.26(15)
C14 C13 H13 120.4
C12 C13 H13 120.4
C13 C14 C15 122.20(16)
C13 C14 H14 118.9
C15 C14 H14 118.9
C14 C15 C10 118.52(15)
C14 C15 C20 119.86(14)
C10 C15 C20 121.61(13)
C18 C16 C17 110.97(15)
C18 C16 C19 106.47(14)
C17 C16 C19 106.02(14)
C18 C16 C11 109.75(14)
C17 C16 C11 111.03(14)
C19 C16 C11 112.47(14)
C16 C17 H17A 109.5
C16 C17 H17B 109.5
H17A C17 H17B 109.5
C16 C17 H17C 109.5
H17A C17 H17C 109.5
H17B C17 H17C 109.5
C16 C18 H18A 109.5
C16 C18 H18B 109.5
H18A C18 H18B 109.5
C16 C18 H18C 109.5
H18A C18 H18C 109.5
H18B C18 H18C 109.5
C16 C19 H19A 109.5
C16 C19 H19B 109.5
H19A C19 H19B 109.5
C16 C19 H19C 109.5
H19A C19 H19C 109.5
H19B C19 H19C 109.5
C23 C20 C21 107.02(14)
C23 C20 C22 110.43(14)
C21 C20 C22 105.86(14)
C23 C20 C15 110.09(13)
C21 C20 C15 112.42(14)
C22 C20 C15 110.89(13)
C20 C21 H21A 109.5
C20 C21 H21B 109.5
H21A C21 H21B 109.5
C20 C21 H21C 109.5
H21A C21 H21C 109.5
H21B C21 H21C 109.5
C20 C22 H22A 109.5
C20 C22 H22B 109.5
H22A C22 H22B 109.5
C20 C22 H22C 109.5
H22A C22 H22C 109.5
H22B C22 H22C 109.5
C20 C23 H23A 109.5
C20 C23 H23B 109.5
H23A C23 H23B 109.5
C20 C23 H23C 109.5
H23A C23 H23C 109.5
H23B C23 H23C 109.5
O2 C24 C25 106.91(15)
O2 C24 H24A 110.3
C25 C24 H24A 110.3
O2 C24 H24B 110.3
C25 C24 H24B 110.3
H24A C24 H24B 108.6
C24 C25 C26 103.73(15)
C24 C25 H25A 111
C26 C25 H25A 111
C24 C25 H25B 111
C26 C25 H25B 111
H25A C25 H25B 109
C27 C26 C25 101.51(14)
C27 C26 H26A 111.5
C25 C26 H26A 111.5
C27 C26 H26B 111.5
C25 C26 H26B 111.5
H26A C26 H26B 109.3
O2 C27 C26 104.17(13)
O2 C27 H27A 110.9
C26 C27 H27A 110.9
O2 C27 H27B 110.9
C26 C27 H27B 110.9
H27A C27 H27B 108.9
O3 C28 C29 104.37(14)
O3 C28 H28A 110.9
C29 C28 H28A 110.9
O3 C28 H28B 110.9
C29 C28 H28B 110.9
H28A C28 H28B 108.9
C30 C29 C28 104.66(16)
C30 C29 H29A 110.8
C28 C29 H29A 110.8
C30 C29 H29B 110.8
C28 C29 H29B 110.8
H29A C29 H29B 108.9
C31 C30 C29 105.25(17)
C31 C30 H30A 110.7
C29 C30 H30A 110.7
C31 C30 H30B 110.7
C29 C30 H30B 110.7
H30A C30 H30B 108.8
O3 C31 C30 104.64(17)
O3 C31 H31A 110.8
C30 C31 H31A 110.8
O3 C31 H31B 110.8
C30 C31 H31B 110.8
H31A C31 H31B 108.9

loop_
_geom_bond_atom_site_label_1
_geom_bond_atom_site_label_2
_geom_bond_distance
Mg1 O1 1.8699(11)
Mg1 O3 2.0505(12)
Mg1 O2 2.0641(12)
Mg1 C1 2.1733(17)
O1 C10 1.3248(18)
O2 C24 1.454(2)
O2 C27 1.461(2)
O3 C31 1.449(2)
O3 C28 1.453(2)
C1 C2 1.411(2)
C1 C6 1.420(2)
C2 C3 1.397(2)
C2 C7 1.516(2)
C3 C4 1.388(2)
C3 H3 0.95
C4 C5 1.388(2)
C4 C8 1.512(2)
C5 C6 1.397(2)
C5 H5 0.95
C6 C9 1.518(2)
C7 H7A 0.98
C7 H7B 0.98
C7 H7C 0.98
C8 H8A 0.98
C8 H8B 0.98
C8 H8C 0.98
C9 H9A 0.98
C9 H9B 0.98
C9 H9C 0.98
C10 C11 1.431(2)
C10 C15 1.432(2)
C11 C12 1.395(2)
C11 C16 1.542(2)
C12 C13 1.382(3)
C12 H12 0.95
C13 C14 1.380(3)
C13 H13 0.95
C14 C15 1.396(2)
C14 H14 0.95
C15 C20 1.544(2)
C16 C18 1.535(2)
C16 C17 1.537(2)
C16 C19 1.541(2)
C17 H17A 0.98
C17 H17B 0.98
C17 H17C 0.98
C18 H18A 0.98
C18 H18B 0.98
C18 H18C 0.98
C19 H19A 0.98
C19 H19B 0.98
C19 H19C 0.98
C20 C23 1.536(2)
C20 C21 1.538(2)
C20 C22 1.539(2)
C21 H21A 0.98
C21 H21B 0.98
C21 H21C 0.98
C22 H22A 0.98
C22 H22B 0.98
C22 H22C 0.98
C23 H23A 0.98
C23 H23B 0.98
C23 H23C 0.98
C24 C25 1.491(3)
C24 H24A 0.99
C24 H24B 0.99
C25 C26 1.521(3)
C25 H25A 0.99
C25 H25B 0.99
C26 C27 1.500(2)
C26 H26A 0.99
C26 H26B 0.99
C27 H27A 0.99
C27 H27B 0.99
C28 C29 1.527(3)
C28 H28A 0.99
C28 H28B 0.99
C29 C30 1.515(3)
C29 H29A 0.99
C29 H29B 0.99
C30 C31 1.475(3)
C30 H30A 0.99
C30 H30B 0.99
C31 H31A 0.99
C31 H31B 0.99
